data_7701405
loop_
_publ_author_name
'Yang, Yu-chen'
'Liu, Qiong-Xin'
'Zhou, Zhao-Hui'
'Wan, Huilin'

_publ_section_title
;
 Regioselective conversions of H4pdta (1,2-propanediaminetetraacetic acid)
 and H4eed3a to their triacetates on peroxotitanates
;
_journal_name_full 'Dalton Transactions'
_journal_paper_doi 10.1039/C9DT03589C
_journal_year 2019
_chemical_formula_moiety 'C11 H15 N2 O10 Ti, H4 N, H2 O'
_chemical_formula_sum 'C11 H21 N3 O11 Ti'
_chemical_formula_weight 419.21
_space_group_crystal_system triclinic
_space_group_IT_number 2
_space_group_name_Hall '-P 1'
_space_group_name_H-M_alt 'P -1'
_symmetry_space_group_name_Hall '-P 1'
_symmetry_space_group_name_H-M 'P -1'
_atom_sites_solution_hydrogens mixed
_atom_sites_solution_primary iterative
_audit_creation_date 2019-10-16
_audit_creation_method
;
Olex2 1.2-beta
(compiled 2018.05.29 svn.r3508 for OlexSys, GUI svn.r5506)
;
_audit_update_record
;
2019-10-17 deposited with the CCDC.    2019-10-21 downloaded from the CCDC.
;
_cell_angle_alpha 83.398(4)
_cell_angle_beta 85.937(4)
_cell_angle_gamma 77.802(4)
_cell_formula_units_Z 2
_cell_length_a 6.6948(3)
_cell_length_b 7.5422(4)
_cell_length_c 16.7297(8)
_cell_measurement_reflns_used 1953
_cell_measurement_temperature 173(2)
_cell_measurement_theta_max 25.00
_cell_measurement_theta_min 2.78
_cell_volume 819.25(7)
_computing_data_collection
;
CrysAlisPro, Oxford Diffraction Ltd.,
Version 1.171.34.44 (release 25-10-2010 CrysAlis171 .NET)
(compiled Oct 25 2010,18:11:34)
;
_computing_molecular_graphics 'Olex2 (Dolomanov et al., 2009)'
_computing_publication_material 'Olex2 (Dolomanov et al., 2009)'
_computing_structure_refinement ShelXL
_computing_structure_solution 'olex2.solve (Bourhis et al., 2015)'
_diffrn_ambient_temperature 173.15
_diffrn_measured_fraction_theta_full 0.966
_diffrn_measured_fraction_theta_max 0.884
_diffrn_measurement_device_type 'Oxford Gemini Diffractometer'
_diffrn_radiation_type MoK\a
_diffrn_radiation_wavelength 0.71073
_diffrn_reflns_av_R_equivalents 0.0425
_diffrn_reflns_av_unetI/netI 0.1485
_diffrn_reflns_Laue_measured_fraction_full 0.966
_diffrn_reflns_Laue_measured_fraction_max 0.884
_diffrn_reflns_limit_h_max 9
_diffrn_reflns_limit_h_min -9
_diffrn_reflns_limit_k_max 11
_diffrn_reflns_limit_k_min -10
_diffrn_reflns_limit_l_max 24
_diffrn_reflns_limit_l_min -25
_diffrn_reflns_number 10186
_diffrn_reflns_point_group_measured_fraction_full 0.966
_diffrn_reflns_point_group_measured_fraction_max 0.884
_diffrn_reflns_theta_full 25.242
_diffrn_reflns_theta_max 32.627
_diffrn_reflns_theta_min 2.778
_exptl_absorpt_coefficient_mu 0.590
_exptl_absorpt_correction_T_max 0.9434
_exptl_absorpt_correction_T_min 0.7983
_exptl_absorpt_correction_type multi-scan
_exptl_absorpt_process_details SADABS
_exptl_crystal_colour orange
_exptl_crystal_colour_primary orange
_exptl_crystal_density_diffrn 1.699
_exptl_crystal_density_method 'not measured'
_exptl_crystal_description block
_exptl_crystal_F_000 436
_exptl_crystal_size_max 0.4
_exptl_crystal_size_mid 0.2
_exptl_crystal_size_min 0.1
_refine_diff_density_max 0.334
_refine_diff_density_min -0.357
_refine_diff_density_rms 0.061
_refine_ls_extinction_method none
_refine_ls_goodness_of_fit_ref 0.787
_refine_ls_hydrogen_treatment mixed
_refine_ls_matrix_type full
_refine_ls_number_parameters 256
_refine_ls_number_reflns 5294
_refine_ls_number_restraints 34
_refine_ls_restrained_S_all 0.792
_refine_ls_R_factor_all 0.0816
_refine_ls_R_factor_gt 0.0348
_refine_ls_shift/su_max 0.001
_refine_ls_shift/su_mean 0.000
_refine_ls_structure_factor_coef Fsqd
_refine_ls_weighting_details 'w=1/[\s^2^(Fo^2^)+(0.0231P)^2^] where P=(Fo^2^+2Fc^2^)/3'
_refine_ls_weighting_scheme calc
_refine_ls_wR_factor_gt 0.0599
_refine_ls_wR_factor_ref 0.0651
_reflns_Friedel_coverage 0.000
_reflns_number_gt 2819
_reflns_number_total 5294
_reflns_threshold_expression 'I > 2\s(I)'
_cod_data_source_file c9dt03589c2.cif
_cod_data_source_block sad
_cod_database_code 7701405
_shelx_shelxl_version_number 2018/3
_shelx_space_group_comment
;
The symmetry employed for this shelxl refinement is uniquely defined
by the following loop, which should always be used as a source of
symmetry information in preference to the above space-group names.
They are only intended as comments.
;
_shelx_estimated_absorpt_t_max 0.943
_shelx_estimated_absorpt_t_min 0.798
_olex2_refinement_description
;
1. Fixed Uiso
 At 1.2 times of:
  All C(H) groups, All C(H,H) groups, All O(H,H,H,H,H,H,H) groups
 At 1.5 times of:
  All C(H,H,H) groups
2. Restrained distances
 N3-H3A = N3-H3B = N3-H3C = N3-H3D = O1W-H1WA = O1W-H1WB
 0.85 with sigma of 0.01
 H3A-H3B = H3A-H3C = H3A-H3D = H3B-H3C = H3B-H3D = H3C-H3D = H1WA-H1WB
 1.39 with sigma of 0.01
3. Uiso/Uaniso restraints and constraints
C3 \\sim O4: within 2A with sigma of 0.001 and sigma for terminal atoms of 0.002
Uanis(C3) \\sim Ueq, Uanis(O4) \\sim Ueq: with sigma of 0.001 and sigma for
terminal atoms of 0.002
4. Rigid body (RIGU) restrains
 with sigma for 1-2 distances of 0.01 and sigma for 1-3 distances of 0.01
 C3, O4
 with sigma for 1-2 distances of 0.001 and sigma for 1-3 distances of 0.001
5.a Ternary CH refined with riding coordinates:
 C9(H9)
5.b Secondary CH2 refined with riding coordinates:
 C2(H2A,H2B), C4(H4A,H4B), C6(H6A,H6B), C8(H8A,H8B), C10(H10A,H10B)
5.c Me refined with riding coordinates:
 C11(H11A,H11B,H11C)
;
_olex2_submission_special_instructions 'No special instructions were received'

loop_
_space_group_symop_operation_xyz
'x, y, z'
'-x, -y, -z'

loop_
_atom_site_label
_atom_site_type_symbol
_atom_site_fract_x
_atom_site_fract_y
_atom_site_fract_z
_atom_site_U_iso_or_equiv
_atom_site_adp_type
_atom_site_occupancy
_atom_site_site_symmetry_order
_atom_site_calc_flag
_atom_site_refinement_flags_posn
_atom_site_refinement_flags_adp
Ti1 Ti 0.75971(4) 0.35797(4) 0.21723(2) 0.01577(8) Uani 1 1 d . .
C1 C 0.7707(2) 0.0962(2) 0.09881(10) 0.0176(3) Uani 1 1 d . .
C2 C 0.9552(2) 0.0047(2) 0.14647(10) 0.0178(3) Uani 1 1 d . .
H2A H 0.915208 -0.079998 0.191482 0.021 Uiso 1 1 calc R .
H2B H 1.060585 -0.065877 0.111392 0.021 Uiso 1 1 calc R .
C3 C 1.0835(2) 0.4462(2) 0.10337(10) 0.0170(3) Uani 1 1 d . U
C4 C 1.1513(2) 0.2418(2) 0.11220(10) 0.0187(4) Uani 1 1 d . .
H4A H 1.133274 0.195341 0.060738 0.022 Uiso 1 1 calc R .
H4B H 1.298924 0.209831 0.122686 0.022 Uiso 1 1 calc R .
C5 C 0.7532(2) 0.1375(2) 0.36807(11) 0.0222(4) Uani 1 1 d . .
C6 C 0.8838(2) 0.2657(2) 0.38955(10) 0.0222(4) Uani 1 1 d . .
H6A H 0.797507 0.362541 0.419347 0.027 Uiso 1 1 calc R .
H6B H 0.991952 0.197043 0.425220 0.027 Uiso 1 1 calc R .
C7 C 1.1593(3) 0.5488(2) 0.38718(11) 0.0225(4) Uani 1 1 d . .
C8 C 1.0040(2) 0.5377(2) 0.32708(11) 0.0212(4) Uani 1 1 d . .
H8A H 0.869315 0.608809 0.344547 0.025 Uiso 1 1 calc R .
H8B H 1.044091 0.596660 0.274154 0.025 Uiso 1 1 calc R .
C9 C 1.1595(2) 0.0756(2) 0.25085(10) 0.0173(3) Uani 1 1 d . .
H9 H 1.076445 0.002683 0.288020 0.021 Uiso 1 1 calc R .
C10 C 1.1837(2) 0.2350(2) 0.29337(10) 0.0187(4) Uani 1 1 d . .
H10A H 1.260545 0.189125 0.342529 0.022 Uiso 1 1 calc R .
H10B H 1.264084 0.310928 0.257691 0.022 Uiso 1 1 calc R .
C11 C 1.3638(2) -0.0500(2) 0.23257(11) 0.0225(4) Uani 1 1 d . .
H11A H 1.434655 -0.092266 0.282695 0.034 Uiso 1 1 calc R .
H11B H 1.340032 -0.155200 0.208061 0.034 Uiso 1 1 calc R .
H11C H 1.448261 0.016612 0.195211 0.034 Uiso 1 1 calc R .
N1 N 1.03733(18) 0.14881(17) 0.17815(8) 0.0154(3) Uani 1 1 d . .
N2 N 0.98006(18) 0.35060(17) 0.31630(8) 0.0169(3) Uani 1 1 d . .
N3 N 0.5582(2) 0.69374(19) 0.04960(9) 0.0214(3) Uani 1 1 d D .
O1 O 0.67508(15) 0.25157(15) 0.11920(7) 0.0190(3) Uani 1 1 d . .
O2 O 0.71679(16) 0.02107(15) 0.04438(7) 0.0239(3) Uani 1 1 d . .
O3 O 0.92408(15) 0.51250(14) 0.14725(7) 0.0180(3) Uani 1 1 d . .
O4 O 1.17684(16) 0.53883(15) 0.05563(7) 0.0229(3) Uani 1 1 d . U
O5 O 0.70485(15) 0.15617(15) 0.29283(7) 0.0196(3) Uani 1 1 d . .
O6 O 0.6977(2) 0.02978(19) 0.41943(8) 0.0414(4) Uani 1 1 d . .
O8 O 1.2431(2) 0.42137(18) 0.43116(9) 0.0416(4) Uani 1 1 d . .
O7 O 1.18896(18) 0.71508(16) 0.38404(8) 0.0287(3) Uani 1 1 d . .
O9 O 0.61124(16) 0.55070(15) 0.26879(7) 0.0228(3) Uani 1 1 d . .
O10 O 0.49957(15) 0.50316(15) 0.20478(7) 0.0205(3) Uani 1 1 d . .
O1W O 0.5312(2) 0.72627(18) 0.43869(8) 0.0349(3) Uani 1 1 d D .
H7 H 1.284(3) 0.726(3) 0.4032(14) 0.042 Uiso 1 1 d R .
H3A H 0.518(2) 0.642(2) 0.0932(7) 0.042 Uiso 1 1 d DR .
H3B H 0.634(2) 0.6176(17) 0.0205(9) 0.042 Uiso 1 1 d DR .
H3C H 0.4577(18) 0.7568(19) 0.0232(9) 0.042 Uiso 1 1 d DR .
H3D H 0.633(2) 0.7697(18) 0.0595(10) 0.042 Uiso 1 1 d DR .
H1WA H 0.574(3) 0.673(2) 0.4828(8) 0.042 Uiso 1 1 d DR .
H1WB H 0.550(3) 0.8328(15) 0.4301(12) 0.042 Uiso 1 1 d DR .

loop_
_atom_site_aniso_label
_atom_site_aniso_U_11
_atom_site_aniso_U_22
_atom_site_aniso_U_33
_atom_site_aniso_U_23
_atom_site_aniso_U_13
_atom_site_aniso_U_12
Ti1 0.01290(14) 0.01528(16) 0.01881(17) -0.00129(12) -0.00074(11) -0.00241(12)
C1 0.0149(8) 0.0194(9) 0.0192(9) 0.0003(7) 0.0013(7) -0.0071(7)
C2 0.0174(8) 0.0146(8) 0.0219(9) -0.0022(7) -0.0023(7) -0.0040(7)
C3 0.0149(6) 0.0184(6) 0.0187(7) -0.0028(5) -0.0031(5) -0.0046(5)
C4 0.0156(8) 0.0187(9) 0.0202(9) 0.0000(7) 0.0021(7) -0.0017(7)
C5 0.0228(9) 0.0245(10) 0.0195(10) -0.0007(8) 0.0032(7) -0.0073(8)
C6 0.0249(9) 0.0247(10) 0.0188(9) -0.0006(8) 0.0010(7) -0.0106(8)
C7 0.0272(9) 0.0223(9) 0.0208(10) -0.0035(8) -0.0016(7) -0.0107(8)
C8 0.0253(9) 0.0174(9) 0.0225(9) -0.0012(7) -0.0045(7) -0.0071(7)
C9 0.0136(8) 0.0167(8) 0.0199(9) 0.0031(7) -0.0040(7) -0.0010(6)
C10 0.0148(8) 0.0188(9) 0.0225(9) -0.0019(7) -0.0035(7) -0.0028(7)
C11 0.0139(8) 0.0218(9) 0.0296(10) 0.0001(8) -0.0024(7) 0.0005(7)
N1 0.0142(6) 0.0150(7) 0.0171(7) -0.0002(6) -0.0011(5) -0.0037(5)
N2 0.0174(7) 0.0155(7) 0.0183(7) -0.0008(6) -0.0009(6) -0.0050(6)
N3 0.0198(7) 0.0231(8) 0.0206(8) 0.0005(6) -0.0009(6) -0.0044(6)
O1 0.0148(5) 0.0200(6) 0.0218(6) -0.0016(5) -0.0029(5) -0.0021(5)
O2 0.0251(6) 0.0250(7) 0.0242(7) -0.0056(6) -0.0075(5) -0.0069(5)
O3 0.0157(5) 0.0160(6) 0.0215(6) -0.0010(5) 0.0014(5) -0.0026(5)
O4 0.0201(5) 0.0214(6) 0.0267(6) 0.0012(5) 0.0041(5) -0.0071(5)
O5 0.0170(6) 0.0203(6) 0.0226(7) -0.0009(5) 0.0003(5) -0.0073(5)
O6 0.0580(9) 0.0483(9) 0.0261(8) 0.0086(7) -0.0018(7) -0.0361(8)
O8 0.0624(9) 0.0275(8) 0.0402(9) 0.0088(7) -0.0315(7) -0.0181(7)
O7 0.0303(7) 0.0219(7) 0.0379(8) -0.0008(6) -0.0127(6) -0.0121(6)
O9 0.0197(6) 0.0243(7) 0.0235(7) -0.0061(5) -0.0031(5) 0.0002(5)
O10 0.0151(5) 0.0226(6) 0.0234(7) -0.0029(5) -0.0028(5) -0.0024(5)
O1W 0.0442(8) 0.0333(8) 0.0325(9) 0.0036(7) -0.0172(7) -0.0188(7)

loop_
_atom_type_symbol
_atom_type_description
_atom_type_scat_dispersion_real
_atom_type_scat_dispersion_imag
_atom_type_scat_source
C C 0.0033 0.0016 'International Tables Vol C Tables 4.2.6.8 and 6.1.1.4'
H H 0.0000 0.0000 'International Tables Vol C Tables 4.2.6.8 and 6.1.1.4'
N N 0.0061 0.0033 'International Tables Vol C Tables 4.2.6.8 and 6.1.1.4'
O O 0.0106 0.0060 'International Tables Vol C Tables 4.2.6.8 and 6.1.1.4'
Ti Ti 0.2776 0.4457 'International Tables Vol C Tables 4.2.6.8 and 6.1.1.4'

loop_
_geom_angle_atom_site_label_1
_geom_angle_atom_site_label_2
_geom_angle_atom_site_label_3
_geom_angle
N1 Ti1 N2 77.96(5)
O1 Ti1 N1 73.66(4)
O1 Ti1 N2 151.00(5)
O3 Ti1 N1 77.53(4)
O3 Ti1 N2 87.42(4)
O3 Ti1 O1 92.19(4)
O5 Ti1 N1 83.72(5)
O5 Ti1 N2 77.51(5)
O5 Ti1 O1 93.39(5)
O5 Ti1 O3 158.06(4)
O9 Ti1 N1 158.38(5)
O9 Ti1 N2 81.92(5)
O9 Ti1 O1 127.00(5)
O9 Ti1 O3 93.84(5)
O9 Ti1 O5 99.64(5)
O9 Ti1 O10 46.59(5)
O10 Ti1 N1 153.79(5)
O10 Ti1 N2 128.18(5)
O10 Ti1 O1 80.48(5)
O10 Ti1 O3 99.56(5)
O10 Ti1 O5 102.28(5)
O1 C1 C2 116.11(15)
O2 C1 C2 120.70(15)
O2 C1 O1 123.19(15)
N1 C2 C1 107.96(13)
O3 C3 C4 116.20(14)
O4 C3 C4 119.71(14)
O4 C3 O3 124.08(15)
N1 C4 C3 113.63(13)
O5 C5 C6 115.65(14)
O6 C5 C6 120.15(16)
O6 C5 O5 124.18(16)
N2 C6 C5 111.35(14)
O8 C7 C8 124.42(15)
O8 C7 O7 125.12(16)
O7 C7 C8 110.46(14)
N2 C8 C7 115.42(13)
C10 C9 C11 112.37(13)
N1 C9 C10 108.05(12)
N1 C9 C11 114.12(14)
N2 C10 C9 111.83(12)
C2 N1 Ti1 105.98(8)
C2 N1 C4 109.71(13)
C2 N1 C9 111.53(12)
C4 N1 Ti1 107.50(9)
C4 N1 C9 113.84(11)
C9 N1 Ti1 107.89(9)
C6 N2 Ti1 104.45(9)
C6 N2 C10 111.35(12)
C8 N2 Ti1 110.71(9)
C8 N2 C6 111.46(13)
C8 N2 C10 110.18(12)
C10 N2 Ti1 108.52(10)
C1 O1 Ti1 120.86(10)
C3 O3 Ti1 123.34(10)
C5 O5 Ti1 122.11(11)
O10 O9 Ti1 67.36(6)
O9 O10 Ti1 66.05(6)

loop_
_geom_bond_atom_site_label_1
_geom_bond_atom_site_label_2
_geom_bond_distance
Ti1 N1 2.2796(13)
Ti1 N2 2.2841(13)
Ti1 O1 2.0690(12)
Ti1 O3 1.9964(10)
Ti1 O5 1.9439(11)
Ti1 O9 1.8442(12)
Ti1 O10 1.8624(10)
C1 C2 1.513(2)
C1 O1 1.2821(19)
C1 O2 1.2376(19)
C2 N1 1.480(2)
C3 C4 1.505(2)
C3 O3 1.2947(18)
C3 O4 1.2256(17)
C4 N1 1.4898(19)
C5 C6 1.520(2)
C5 O5 1.306(2)
C5 O6 1.2074(19)
C6 N2 1.486(2)
C7 C8 1.517(2)
C7 O8 1.203(2)
C7 O7 1.305(2)
C8 N2 1.486(2)
C9 C10 1.507(2)
C9 C11 1.524(2)
C9 N1 1.4997(19)
C10 N2 1.505(2)
O9 O10 1.4660(15)
